data_7010677
loop_
_publ_author_name
'Lewis, Elizabeth A.'
'Lindsay Smith, John R.'
'Walton, Paul H.'
'Archibald, Stephen J.'
'Foxon, Simon P.'
'Giblin, Gerard M. P.'

_publ_contact_author
; Paul H Walton
Department of Chemistry
University of York
Heslington
York
YO10 5DD
UK
;
_publ_section_title
;
 Tuning the metal-based redox potentials of manganese
 cis,cis-1,3,5-triaminocyclohexane complexes
;
_journal_issue 8
_journal_name_full 'Journal of the Chemical Society, Dalton Transactions'
_journal_page_first 1159
_journal_paper_doi 10.1039/b102103f
_journal_year 2001
_chemical_formula_moiety '(C27 H24 Mn N3 O3), (C H2 Cl2)'
_chemical_formula_sum 'C28 H26 Cl2 Mn N3 O3'
_chemical_formula_weight 578.36
_space_group_IT_number 33
_symmetry_cell_setting orthorhombic
_symmetry_Int_Tables_number 33
_symmetry_space_group_name_Hall 'P 2c -2n'
_symmetry_space_group_name_H-M 'P n a 21'
_atom_sites_solution_hydrogens geom
_atom_sites_solution_primary direct
_atom_sites_solution_secondary difmap
_audit_creation_date 1998-05-20
_audit_creation_method SHELXL-97
_audit_update_record
;
?
;
_cell_angle_alpha 90.00
_cell_angle_beta 90.00
_cell_angle_gamma 90.00
_cell_formula_units_Z 4
_cell_length_a 10.192(2)
_cell_length_b 15.336(3)
_cell_length_c 16.322(5)
_cell_measurement_reflns_used 20
_cell_measurement_temperature 150(2)
_cell_measurement_theta_max 6.545
_cell_measurement_theta_min 4.450
_cell_volume 2551.2(11)
_computing_cell_refinement 'MSC/AFC Diffractometer Control'
_computing_data_collection 'MSC/AFC Diffractometer Control'
_computing_data_reduction 'teXsan (MSC, 1992-1997)'
_computing_molecular_graphics 'teXsan (MSC, 1992-1997)'
_computing_publication_material 'teXsan (MSC, 1992-1997)'
_computing_structure_refinement 'SHELXL-97 (Sheldrick, 1997)'
_computing_structure_solution
;
SIR92 (Altomare, et. al. 1993)
;
_diffrn_ambient_temperature 150(2)
_diffrn_measured_fraction_theta_full 0.796
_diffrn_measured_fraction_theta_max 0.796
_diffrn_measurement_device_type 'Rigaku AFC6S'
_diffrn_measurement_method \w-2\q
_diffrn_orient_matrix_UB_11 0.05424
_diffrn_orient_matrix_UB_12 0.04560
_diffrn_orient_matrix_UB_13 -0.02779
_diffrn_orient_matrix_UB_21 -0.07634
_diffrn_orient_matrix_UB_22 0.04092
_diffrn_orient_matrix_UB_23 0.00115
_diffrn_orient_matrix_UB_31 0.02927
_diffrn_orient_matrix_UB_32 0.02232
_diffrn_orient_matrix_UB_33 0.05459
_diffrn_radiation_detector 'scintillation counter'
_diffrn_radiation_monochromator graphite
_diffrn_radiation_source 'fine-focus sealed tube'
_diffrn_radiation_type MoK\a
_diffrn_radiation_wavelength 0.71069
_diffrn_reflns_av_R_equivalents 0.0000
_diffrn_reflns_av_sigmaI/netI 0.0930
_diffrn_reflns_limit_h_max 10
_diffrn_reflns_limit_h_min 0
_diffrn_reflns_limit_k_max 14
_diffrn_reflns_limit_k_min 0
_diffrn_reflns_limit_l_max 17
_diffrn_reflns_limit_l_min 0
_diffrn_reflns_number 1557
_diffrn_reflns_reduction_process 'Lp corrections applied'
_diffrn_reflns_theta_full 22.47
_diffrn_reflns_theta_max 22.47
_diffrn_reflns_theta_min 2.40
_diffrn_standards_decay_% 0.70
_diffrn_standards_interval_count 150
_diffrn_standards_number 3
_exptl_absorpt_coefficient_mu 0.764
_exptl_absorpt_correction_T_max 0.999
_exptl_absorpt_correction_T_min 0.893
_exptl_absorpt_correction_type psi-scan
_exptl_absorpt_process_details '(North, Phillips and Mathews, 1968)'
_exptl_crystal_colour blue
_exptl_crystal_density_diffrn 1.506
_exptl_crystal_density_method 'not measured'
_exptl_crystal_description block
_exptl_crystal_F_000 1192
_exptl_crystal_size_max 0.2
_exptl_crystal_size_mid 0.2
_exptl_crystal_size_min 0.2
_refine_diff_density_max 0.302
_refine_diff_density_min -0.276
_refine_diff_density_rms 0.071
_refine_ls_abs_structure_details 'Flack H D (1983), Acta Cryst. A39, 876-881'
_refine_ls_abs_structure_Flack 0.00(6)
_refine_ls_extinction_method none
_refine_ls_goodness_of_fit_ref 1.030
_refine_ls_hydrogen_treatment constr
_refine_ls_matrix_type full
_refine_ls_number_parameters 344
_refine_ls_number_reflns 1379
_refine_ls_number_restraints 1
_refine_ls_restrained_S_all 1.030
_refine_ls_R_factor_all 0.0934
_refine_ls_R_factor_gt 0.0371
_refine_ls_shift/su_max 0.000
_refine_ls_shift/su_mean 0.000
_refine_ls_structure_factor_coef Fsqd
_refine_ls_weighting_details 'calc w=1/[\s^2^(Fo^2^)+(0.0489P)^2^+0.0000P] where P=(Fo^2^+2Fc^2^)/3'
_refine_ls_weighting_scheme calc
_refine_ls_wR_factor_gt 0.0823
_refine_ls_wR_factor_ref 0.1022
_reflns_number_gt 916
_reflns_number_total 1379
_reflns_threshold_expression >2sigma(I)
_cod_data_source_file b102103f.txt
_cod_data_source_block Liz1
_cod_depositor_comments
;
The following automatic conversions were performed:
'_symmetry_cell_setting' value 'Orthorhombic' changed to 'orthorhombic'
according to '/home/saulius/struct/CIF-dictionaries/cif_core.dic'
dictionary named 'cif_core.dic' version 2.4.1 from 2010-06-29.

Automatic conversion script
Id: cif_fix_enum 1527 2010-12-29 10:47:43Z saulius 
;
_cod_original_cell_volume 2551.3(11)
_cod_database_code 7010677

loop_
_symmetry_equiv_pos_as_xyz
'x, y, z'
'-x, -y, z+1/2'
'-x+1/2, y+1/2, z+1/2'
'x+1/2, -y+1/2, z'

loop_
_atom_site_label
_atom_site_type_symbol
_atom_site_fract_x
_atom_site_fract_y
_atom_site_fract_z
_atom_site_U_iso_or_equiv
_atom_site_adp_type
_atom_site_occupancy
_atom_site_symmetry_multiplicity
_atom_site_calc_flag
_atom_site_refinement_flags
_atom_site_disorder_assembly
_atom_site_disorder_group
Mn1 Mn 0.95456(15) 0.06209(11) 0.83972(11) 0.0238(5) Uani 1 1 d . . .
Cl1 Cl 0.9042(4) -0.3098(3) 0.9059(3) 0.0632(12) Uani 1 1 d . . .
Cl2 Cl 0.6720(4) -0.3169(3) 1.0110(3) 0.0658(14) Uani 1 1 d . . .
O1 O 0.9843(8) 0.1075(5) 0.7326(5) 0.027(2) Uani 1 1 d . . .
O2 O 1.1086(7) -0.0078(5) 0.8303(6) 0.0238(19) Uani 1 1 d . . .
O3 O 1.0747(7) 0.1545(5) 0.8996(5) 0.025(2) Uani 1 1 d . . .
N1 N 0.7778(8) 0.1210(6) 0.8363(8) 0.029(3) Uani 1 1 d . . .
N2 N 0.8506(10) -0.0611(7) 0.8063(5) 0.026(3) Uani 1 1 d . . .
N3 N 0.9078(9) 0.0225(6) 0.9610(6) 0.028(3) Uani 1 1 d . . .
C1 C 0.6588(11) 0.0806(8) 0.8725(8) 0.037(4) Uani 1 1 d . . .
H1 H 0.5837 0.1220 0.8662 0.044 Uiso 1 1 calc R . .
C2 C 0.6256(11) -0.0045(8) 0.8268(10) 0.032(3) Uani 1 1 d . . .
H2A H 0.5369 -0.0237 0.8439 0.038 Uiso 1 1 calc R . .
H2B H 0.6220 0.0082 0.7674 0.038 Uiso 1 1 calc R . .
C3 C 0.7197(10) -0.0785(8) 0.8403(10) 0.036(3) Uani 1 1 d . . .
H3 H 0.6833 -0.1330 0.8155 0.043 Uiso 1 1 calc R . .
C4 C 0.7422(13) -0.0926(8) 0.9336(8) 0.040(4) Uani 1 1 d . . .
H4A H 0.6616 -0.1179 0.9575 0.048 Uiso 1 1 calc R . .
H4B H 0.8136 -0.1356 0.9408 0.048 Uiso 1 1 calc R . .
C5 C 0.7775(11) -0.0099(8) 0.9816(9) 0.031(4) Uani 1 1 d . . .
H5 H 0.7754 -0.0237 1.0414 0.037 Uiso 1 1 calc R . .
C6 C 0.6777(12) 0.0605(9) 0.9645(7) 0.036(4) Uani 1 1 d . . .
H6A H 0.7052 0.1146 0.9928 0.043 Uiso 1 1 calc R . .
H6B H 0.5923 0.0425 0.9879 0.043 Uiso 1 1 calc R . .
C7 C 0.7636(12) 0.1963(9) 0.8007(8) 0.030(4) Uani 1 1 d . . .
H7 H 0.6818 0.2250 0.8079 0.036 Uiso 1 1 calc R . .
C8 C 0.8604(12) 0.2401(9) 0.7516(7) 0.027(3) Uani 1 1 d . . .
C9 C 0.9650(11) 0.1905(9) 0.7144(7) 0.027(3) Uani 1 1 d . . .
C10 C 1.0428(13) 0.2346(8) 0.6565(8) 0.033(3) Uani 1 1 d . . .
H10 H 1.1106 0.2035 0.6293 0.040 Uiso 1 1 calc R . .
C11 C 1.0243(12) 0.3198(9) 0.6382(8) 0.033(3) Uani 1 1 d . . .
H11 H 1.0812 0.3475 0.6002 0.040 Uiso 1 1 calc R . .
C12 C 0.9251(14) 0.3666(10) 0.6734(8) 0.038(4) Uani 1 1 d . . .
H12 H 0.9134 0.4263 0.6596 0.046 Uiso 1 1 calc R . .
C13 C 0.8440(13) 0.3286(9) 0.7277(9) 0.032(4) Uani 1 1 d . . .
H13 H 0.7742 0.3615 0.7506 0.039 Uiso 1 1 calc R . .
C14 C 0.9028(13) -0.1194(9) 0.7622(8) 0.032(4) Uani 1 1 d . . .
H14 H 0.8504 -0.1683 0.7479 0.038 Uiso 1 1 calc R . .
C15 C 1.0362(13) -0.1174(8) 0.7320(7) 0.025(3) Uani 1 1 d . . .
C16 C 1.0805(12) -0.1775(8) 0.6747(8) 0.031(3) Uani 1 1 d . . .
H16 H 1.0190 -0.2176 0.6526 0.038 Uiso 1 1 calc R . .
C17 C 1.2109(15) -0.1825(10) 0.6476(9) 0.040(4) Uani 1 1 d . . .
H17 H 1.2372 -0.2229 0.6067 0.049 Uiso 1 1 calc R . .
C18 C 1.2991(14) -0.1258(9) 0.6833(9) 0.040(4) Uani 1 1 d . . .
H18 H 1.3885 -0.1289 0.6672 0.048 Uiso 1 1 calc R . .
C19 C 1.2638(13) -0.0659(9) 0.7403(8) 0.028(3) Uani 1 1 d . . .
H19 H 1.3274 -0.0265 0.7612 0.034 Uiso 1 1 calc R . .
C20 C 1.1325(12) -0.0618(9) 0.7689(7) 0.027(3) Uani 1 1 d . . .
C21 C 0.9971(12) 0.0254(8) 1.0192(8) 0.025(3) Uani 1 1 d . . .
H21 H 0.9747 -0.0020 1.0695 0.030 Uiso 1 1 calc R . .
C22 C 1.1230(11) 0.0647(8) 1.0155(8) 0.026(3) Uani 1 1 d . . .
C23 C 1.2141(13) 0.0429(9) 1.0791(8) 0.032(4) Uani 1 1 d . . .
H23 H 1.1881 0.0026 1.1203 0.038 Uiso 1 1 calc R . .
C24 C 1.3365(12) 0.0778(8) 1.0826(9) 0.034(4) Uani 1 1 d . . .
H24 H 1.3965 0.0602 1.1239 0.041 Uiso 1 1 calc R . .
C25 C 1.3718(14) 0.1386(10) 1.0257(9) 0.040(4) Uani 1 1 d . . .
H25 H 1.4567 0.1640 1.0284 0.047 Uiso 1 1 calc R . .
C26 C 1.2842(12) 0.1649(8) 0.9627(8) 0.027(4) Uani 1 1 d . . .
H26 H 1.3118 0.2071 0.9238 0.033 Uiso 1 1 calc R . .
C27 C 1.1565(13) 0.1290(8) 0.9568(7) 0.022(3) Uani 1 1 d . . .
C28A C 0.792(3) -0.380(2) 0.9471(19) 0.043(9) Uani 0.60 1 d P A 1
H28A H 0.8367 -0.4244 0.9814 0.052 Uiso 0.60 1 calc PR A 1
H28B H 0.7444 -0.4113 0.9027 0.052 Uiso 0.60 1 calc PR A 1
C28B C 0.734(5) -0.343(3) 0.929(4) 0.052(17) Uani 0.40 1 d P A 2
H28C H 0.6769 -0.3190 0.8855 0.063 Uiso 0.40 1 calc PR A 2
H28D H 0.7293 -0.4070 0.9254 0.063 Uiso 0.40 1 calc PR A 2

loop_
_atom_site_aniso_label
_atom_site_aniso_U_11
_atom_site_aniso_U_22
_atom_site_aniso_U_33
_atom_site_aniso_U_23
_atom_site_aniso_U_13
_atom_site_aniso_U_12
Mn1 0.0199(9) 0.0285(10) 0.0230(9) -0.0017(13) 0.0021(11) 0.0009(10)
Cl1 0.049(2) 0.060(3) 0.081(3) -0.003(3) 0.002(2) 0.005(2)
Cl2 0.050(3) 0.062(3) 0.086(4) 0.013(3) 0.005(3) 0.000(3)
O1 0.032(5) 0.023(5) 0.027(5) 0.007(5) 0.006(4) 0.006(4)
O2 0.020(4) 0.033(4) 0.018(5) -0.010(5) -0.002(4) 0.001(4)
O3 0.030(5) 0.018(5) 0.028(5) 0.004(4) 0.009(5) 0.004(4)
N1 0.025(6) 0.033(7) 0.027(6) -0.010(8) -0.021(7) 0.008(5)
N2 0.026(6) 0.028(6) 0.023(6) -0.007(6) -0.001(5) 0.001(6)
N3 0.023(6) 0.029(7) 0.032(7) 0.003(6) 0.005(5) -0.001(6)
C1 0.018(7) 0.040(9) 0.052(9) -0.001(8) -0.007(6) 0.003(7)
C2 0.020(7) 0.040(8) 0.036(9) 0.012(8) 0.006(7) -0.011(7)
C3 0.028(7) 0.036(8) 0.044(8) -0.014(10) 0.014(9) -0.013(7)
C4 0.020(8) 0.038(10) 0.064(11) -0.008(9) 0.009(8) -0.009(7)
C5 0.020(7) 0.040(9) 0.033(8) -0.006(8) 0.009(6) -0.008(7)
C6 0.034(8) 0.033(8) 0.042(9) -0.010(8) -0.001(7) 0.003(8)
C7 0.020(7) 0.037(10) 0.032(8) -0.013(8) -0.004(6) 0.022(8)
C8 0.032(8) 0.038(9) 0.011(7) 0.004(8) -0.007(7) -0.013(8)
C9 0.018(7) 0.038(9) 0.024(8) -0.001(8) -0.009(7) -0.003(9)
C10 0.041(8) 0.027(9) 0.032(8) -0.001(7) 0.008(8) 0.003(8)
C11 0.027(8) 0.039(10) 0.034(8) 0.006(8) 0.007(7) 0.000(8)
C12 0.047(10) 0.035(9) 0.033(9) 0.021(8) -0.003(8) 0.000(9)
C13 0.034(9) 0.022(9) 0.042(9) -0.006(8) -0.010(8) 0.009(8)
C14 0.044(9) 0.023(8) 0.028(8) -0.010(8) -0.008(8) -0.007(8)
C15 0.034(8) 0.020(7) 0.020(7) -0.004(7) -0.004(8) -0.001(8)
C16 0.026(8) 0.018(8) 0.050(9) 0.012(8) 0.007(8) -0.006(7)
C17 0.070(12) 0.034(10) 0.017(8) -0.017(8) 0.012(8) -0.011(10)
C18 0.042(9) 0.017(9) 0.061(11) 0.018(9) 0.025(9) 0.002(8)
C19 0.046(9) 0.015(7) 0.024(8) -0.009(9) 0.001(7) -0.002(8)
C20 0.026(7) 0.029(8) 0.025(8) 0.023(8) -0.001(7) -0.001(8)
C21 0.029(8) 0.017(8) 0.029(8) 0.005(7) -0.009(6) 0.008(6)
C22 0.015(7) 0.030(8) 0.034(8) -0.014(9) 0.006(6) -0.004(7)
C23 0.037(9) 0.036(10) 0.022(7) -0.002(7) 0.001(7) 0.004(8)
C24 0.024(8) 0.021(8) 0.058(10) 0.014(8) -0.017(7) -0.005(8)
C25 0.032(9) 0.039(10) 0.047(11) -0.019(9) -0.003(8) -0.012(8)
C26 0.033(9) 0.024(8) 0.026(8) -0.013(8) -0.007(7) -0.015(7)
C27 0.032(8) 0.019(8) 0.015(8) -0.004(7) -0.007(7) 0.009(7)
C28A 0.07(3) 0.05(3) 0.008(15) -0.010(17) 0.002(17) -0.003(19)
C28B 0.05(4) 0.04(4) 0.07(5) -0.03(3) 0.03(3) 0.02(2)

loop_
_atom_type_symbol
_atom_type_description
_atom_type_scat_dispersion_real
_atom_type_scat_dispersion_imag
_atom_type_scat_source
C C 0.0033 0.0016 'International Tables Vol C Tables 4.2.6.8 and 6.1.1.4'
H H 0.0000 0.0000 'International Tables Vol C Tables 4.2.6.8 and 6.1.1.4'
O O 0.0106 0.0060 'International Tables Vol C Tables 4.2.6.8 and 6.1.1.4'
N N 0.0061 0.0033 'International Tables Vol C Tables 4.2.6.8 and 6.1.1.4'
Mn Mn 0.3368 0.7283 'International Tables Vol C Tables 4.2.6.8 and 6.1.1.4'
Cl Cl 0.1484 0.1585 'International Tables Vol C Tables 4.2.6.8 and 6.1.1.4'

loop_
_geom_angle_atom_site_label_1
_geom_angle_atom_site_label_2
_geom_angle_atom_site_label_3
_geom_angle
_geom_angle_site_symmetry_1
_geom_angle_site_symmetry_3
_geom_angle_publ_flag
O1 Mn1 O2 90.0(4) . . ?
O1 Mn1 N1 87.3(4) . . ?
O2 Mn1 N1 170.1(4) . . ?
O1 Mn1 O3 95.0(4) . . ?
O2 Mn1 O3 86.4(3) . . ?
N1 Mn1 O3 103.3(4) . . ?
O1 Mn1 N3 174.0(4) . . ?
O2 Mn1 N3 95.7(4) . . ?
N1 Mn1 N3 87.3(5) . . ?
O3 Mn1 N3 83.7(4) . . ?
O1 Mn1 N2 99.2(4) . . ?
O2 Mn1 N2 84.0(3) . . ?
N1 Mn1 N2 87.0(4) . . ?
O3 Mn1 N2 162.8(3) . . ?
N3 Mn1 N2 83.1(4) . . ?
C28A Cl1 C28B 28.1(15) . . ?
C28B Cl2 C28A 27.4(19) . . ?
C9 O1 Mn1 122.3(8) . . ?
C20 O2 Mn1 124.4(7) . . ?
C27 O3 Mn1 119.9(7) . . ?
C7 N1 C1 117.2(10) . . ?
C7 N1 Mn1 120.7(9) . . ?
C1 N1 Mn1 122.2(8) . . ?
C14 N2 C3 118.0(11) . . ?
C14 N2 Mn1 122.4(9) . . ?
C3 N2 Mn1 119.4(8) . . ?
C21 N3 C5 118.4(10) . . ?
C21 N3 Mn1 120.5(8) . . ?
C5 N3 Mn1 121.1(8) . . ?
N1 C1 C2 109.9(10) . . ?
N1 C1 C6 111.6(10) . . ?
C2 C1 C6 109.2(11) . . ?
C3 C2 C1 115.4(11) . . ?
N2 C3 C2 112.8(11) . . ?
N2 C3 C4 105.1(10) . . ?
C2 C3 C4 110.1(11) . . ?
C5 C4 C3 114.8(11) . . ?
N3 C5 C6 109.1(10) . . ?
N3 C5 C4 112.2(10) . . ?
C6 C5 C4 109.8(10) . . ?
C5 C6 C1 114.0(10) . . ?
N1 C7 C8 126.0(12) . . ?
C13 C8 C7 121.2(13) . . ?
C13 C8 C9 118.3(12) . . ?
C7 C8 C9 119.7(12) . . ?
O1 C9 C10 122.0(11) . . ?
O1 C9 C8 121.5(11) . . ?
C10 C9 C8 116.5(12) . . ?
C11 C10 C9 122.2(12) . . ?
C10 C11 C12 121.2(13) . . ?
C13 C12 C11 120.2(13) . . ?
C12 C13 C8 121.5(13) . . ?
N2 C14 C15 125.1(12) . . ?
C16 C15 C20 117.1(12) . . ?
C16 C15 C14 121.4(12) . . ?
C20 C15 C14 120.9(11) . . ?
C15 C16 C17 123.9(13) . . ?
C18 C17 C16 116.7(13) . . ?
C19 C18 C17 122.9(13) . . ?
C18 C19 C20 120.4(13) . . ?
O2 C20 C19 116.8(11) . . ?
O2 C20 C15 124.4(11) . . ?
C19 C20 C15 118.8(12) . . ?
N3 C21 C22 127.5(12) . . ?
C27 C22 C21 122.9(12) . . ?
C27 C22 C23 119.8(11) . . ?
C21 C22 C23 117.1(12) . . ?
C24 C23 C22 122.2(12) . . ?
C23 C24 C25 118.9(13) . . ?
C24 C25 C26 121.4(13) . . ?
C27 C26 C25 121.1(13) . . ?
O3 C27 C22 122.4(11) . . ?
O3 C27 C26 121.1(11) . . ?
C22 C27 C26 116.5(11) . . ?
Cl1 C28A Cl2 108.9(18) . . ?
Cl2 C28B Cl1 120(3) . . ?

loop_
_geom_bond_atom_site_label_1
_geom_bond_atom_site_label_2
_geom_bond_distance
_geom_bond_site_symmetry_2
_geom_bond_publ_flag
Mn1 O1 1.906(8) . ?
Mn1 O2 1.906(7) . ?
Mn1 N1 2.016(9) . ?
Mn1 O3 2.112(8) . ?
Mn1 N3 2.124(10) . ?
Mn1 N2 2.234(11) . ?
Cl1 C28A 1.72(4) . ?
Cl1 C28B 1.85(5) . ?
Cl2 C28B 1.52(5) . ?
Cl2 C28A 1.88(3) . ?
O1 C9 1.321(14) . ?
O2 C20 1.323(15) . ?
O3 C27 1.311(13) . ?
N1 C7 1.301(15) . ?
N1 C1 1.485(15) . ?
N2 C14 1.264(15) . ?
N2 C3 1.470(14) . ?
N3 C21 1.317(14) . ?
N3 C5 1.457(14) . ?
C1 C2 1.541(17) . ?
C1 C6 1.545(16) . ?
C2 C3 1.503(16) . ?
C3 C4 1.55(2) . ?
C4 C5 1.534(17) . ?
C5 C6 1.510(16) . ?
C7 C8 1.437(17) . ?
C8 C13 1.422(18) . ?
C8 C9 1.443(16) . ?
C9 C10 1.407(17) . ?
C10 C11 1.354(16) . ?
C11 C12 1.368(17) . ?
C12 C13 1.345(19) . ?
C14 C15 1.447(17) . ?
C15 C16 1.389(17) . ?
C15 C20 1.433(17) . ?
C16 C17 1.403(17) . ?
C17 C18 1.379(19) . ?
C18 C19 1.356(18) . ?
C19 C20 1.418(16) . ?
C21 C22 1.419(16) . ?
C22 C27 1.416(17) . ?
C22 C23 1.433(17) . ?
C23 C24 1.358(16) . ?
C24 C25 1.364(19) . ?
C25 C26 1.420(18) . ?
C26 C27 1.417(16) . ?

loop_
_geom_torsion_atom_site_label_1
_geom_torsion_atom_site_label_2
_geom_torsion_atom_site_label_3
_geom_torsion_atom_site_label_4
_geom_torsion
_geom_torsion_site_symmetry_1
_geom_torsion_site_symmetry_2
_geom_torsion_site_symmetry_3
_geom_torsion_site_symmetry_4
_geom_torsion_publ_flag
O2 Mn1 O1 C9 -139.8(9) . . . . ?
N1 Mn1 O1 C9 49.8(9) . . . . ?
O3 Mn1 O1 C9 -53.4(9) . . . . ?
N3 Mn1 O1 C9 24(4) . . . . ?
N2 Mn1 O1 C9 136.3(8) . . . . ?
O1 Mn1 O2 C20 -53.1(9) . . . . ?
N1 Mn1 O2 C20 21(3) . . . . ?
O3 Mn1 O2 C20 -148.1(9) . . . . ?
N3 Mn1 O2 C20 128.6(9) . . . . ?
N2 Mn1 O2 C20 46.2(9) . . . . ?
O1 Mn1 O3 C27 -135.7(8) . . . . ?
O2 Mn1 O3 C27 -46.0(8) . . . . ?
N1 Mn1 O3 C27 136.0(9) . . . . ?
N3 Mn1 O3 C27 50.2(8) . . . . ?
N2 Mn1 O3 C27 10.1(16) . . . . ?
O1 Mn1 N1 C7 -36.4(10) . . . . ?
O2 Mn1 N1 C7 -111(3) . . . . ?
O3 Mn1 N1 C7 58.1(11) . . . . ?
N3 Mn1 N1 C7 141.0(11) . . . . ?
N2 Mn1 N1 C7 -135.8(11) . . . . ?
O1 Mn1 N1 C1 142.7(10) . . . . ?
O2 Mn1 N1 C1 68(3) . . . . ?
O3 Mn1 N1 C1 -122.8(10) . . . . ?
N3 Mn1 N1 C1 -39.9(10) . . . . ?
N2 Mn1 N1 C1 43.3(10) . . . . ?
O1 Mn1 N2 C14 60.0(10) . . . . ?
O2 Mn1 N2 C14 -29.0(9) . . . . ?
N1 Mn1 N2 C14 146.7(10) . . . . ?
O3 Mn1 N2 C14 -85.4(14) . . . . ?
N3 Mn1 N2 C14 -125.6(9) . . . . ?
O1 Mn1 N2 C3 -123.8(9) . . . . ?
O2 Mn1 N2 C3 147.2(10) . . . . ?
N1 Mn1 N2 C3 -37.1(10) . . . . ?
O3 Mn1 N2 C3 90.7(15) . . . . ?
N3 Mn1 N2 C3 50.6(9) . . . . ?
O1 Mn1 N3 C21 -113(4) . . . . ?
O2 Mn1 N3 C21 50.7(10) . . . . ?
N1 Mn1 N3 C21 -138.7(10) . . . . ?
O3 Mn1 N3 C21 -35.0(9) . . . . ?
N2 Mn1 N3 C21 134.0(10) . . . . ?
O1 Mn1 N3 C5 68(4) . . . . ?
O2 Mn1 N3 C5 -128.1(9) . . . . ?
N1 Mn1 N3 C5 42.4(9) . . . . ?
O3 Mn1 N3 C5 146.2(9) . . . . ?
N2 Mn1 N3 C5 -44.9(9) . . . . ?
C7 N1 C1 C2 115.2(12) . . . . ?
Mn1 N1 C1 C2 -63.9(13) . . . . ?
C7 N1 C1 C6 -123.5(12) . . . . ?
Mn1 N1 C1 C6 57.4(14) . . . . ?
N1 C1 C2 C3 69.8(14) . . . . ?
C6 C1 C2 C3 -52.9(14) . . . . ?
C14 N2 C3 C2 -131.3(12) . . . . ?
Mn1 N2 C3 C2 52.4(15) . . . . ?
C14 N2 C3 C4 108.7(12) . . . . ?
Mn1 N2 C3 C4 -67.6(11) . . . . ?
C1 C2 C3 N2 -66.2(16) . . . . ?
C1 C2 C3 C4 50.8(14) . . . . ?
N2 C3 C4 C5 71.4(13) . . . . ?
C2 C3 C4 C5 -50.3(13) . . . . ?
C21 N3 C5 C6 120.3(12) . . . . ?
Mn1 N3 C5 C6 -60.8(12) . . . . ?
C21 N3 C5 C4 -117.7(13) . . . . ?
Mn1 N3 C5 C4 61.2(13) . . . . ?
C3 C4 C5 N3 -69.3(14) . . . . ?
C3 C4 C5 C6 52.3(14) . . . . ?
N3 C5 C6 C1 68.8(14) . . . . ?
C4 C5 C6 C1 -54.6(14) . . . . ?
N1 C1 C6 C5 -67.2(14) . . . . ?
C2 C1 C6 C5 54.5(13) . . . . ?
C1 N1 C7 C8 -170.0(11) . . . . ?
Mn1 N1 C7 C8 9.1(18) . . . . ?
N1 C7 C8 C13 -168.6(12) . . . . ?
N1 C7 C8 C9 21.7(18) . . . . ?
Mn1 O1 C9 C10 146.6(9) . . . . ?
Mn1 O1 C9 C8 -35.1(14) . . . . ?
C13 C8 C9 O1 -178.7(11) . . . . ?
C7 C8 C9 O1 -8.8(16) . . . . ?
C13 C8 C9 C10 -0.3(16) . . . . ?
C7 C8 C9 C10 169.7(11) . . . . ?
O1 C9 C10 C11 -179.4(12) . . . . ?
C8 C9 C10 C11 2.2(17) . . . . ?
C9 C10 C11 C12 -2(2) . . . . ?
C10 C11 C12 C13 0(2) . . . . ?
C11 C12 C13 C8 2(2) . . . . ?
C7 C8 C13 C12 -171.4(13) . . . . ?
C9 C8 C13 C12 -1.6(18) . . . . ?
C3 N2 C14 C15 -172.4(13) . . . . ?
Mn1 N2 C14 C15 3.8(17) . . . . ?
N2 C14 C15 C16 -170.9(12) . . . . ?
N2 C14 C15 C20 18.6(19) . . . . ?
C20 C15 C16 C17 -4.4(19) . . . . ?
C14 C15 C16 C17 -175.3(13) . . . . ?
C15 C16 C17 C18 3(2) . . . . ?
C16 C17 C18 C19 -2(2) . . . . ?
C17 C18 C19 C20 3(2) . . . . ?
Mn1 O2 C20 C19 141.1(9) . . . . ?
Mn1 O2 C20 C15 -40.9(15) . . . . ?
C18 C19 C20 O2 173.4(11) . . . . ?
C18 C19 C20 C15 -4.7(18) . . . . ?
C16 C15 C20 O2 -172.6(10) . . . . ?
C14 C15 C20 O2 -1.7(18) . . . . ?
C16 C15 C20 C19 5.3(16) . . . . ?
C14 C15 C20 C19 176.3(11) . . . . ?
C5 N3 C21 C22 -171.0(11) . . . . ?
Mn1 N3 C21 C22 10.1(17) . . . . ?
N3 C21 C22 C27 19(2) . . . . ?
N3 C21 C22 C23 -166.2(12) . . . . ?
C27 C22 C23 C24 -4.3(18) . . . . ?
C21 C22 C23 C24 -178.8(12) . . . . ?
C22 C23 C24 C25 3(2) . . . . ?
C23 C24 C25 C26 -1(2) . . . . ?
C24 C25 C26 C27 0(2) . . . . ?
Mn1 O3 C27 C22 -40.0(14) . . . . ?
Mn1 O3 C27 C26 139.8(9) . . . . ?
C21 C22 C27 O3 -2.7(18) . . . . ?
C23 C22 C27 O3 -176.8(10) . . . . ?
C21 C22 C27 C26 177.6(11) . . . . ?
C23 C22 C27 C26 3.4(17) . . . . ?
C25 C26 C27 O3 178.6(11) . . . . ?
C25 C26 C27 C22 -1.6(17) . . . . ?
C28B Cl1 C28A Cl2 -48(4) . . . . ?
C28B Cl2 C28A Cl1 68(6) . . . . ?
C28A Cl2 C28B Cl1 -69(5) . . . . ?
C28A Cl1 C28B Cl2 88(6) . . . . ?
